data_4000580
_journal_name_full 'Chemistry of Materials'
_journal_paper_doi 10.1021/cm047748r
_journal_year 2005
_chemical_formula_moiety 'C40 H26 In2 N4 O10'
_chemical_formula_sum 'C40 H26 In2 N4 O10'
_chemical_formula_weight 952.28
_space_group_IT_number 14
_symmetry_cell_setting monoclinic
_symmetry_space_group_name_Hall '-P 2yn'
_symmetry_space_group_name_H-M 'P 1 21/n 1'
_cell_angle_alpha 90.00
_cell_angle_beta 100.4690(10)
_cell_angle_gamma 90.00
_cell_formula_units_Z 4
_cell_length_a 13.1446(6)
_cell_length_b 15.4921(8)
_cell_length_c 17.2293(8)
_cell_measurement_temperature 296(2)
_cell_volume 3450.1(3)
_diffrn_ambient_temperature 296(2)
_exptl_crystal_density_diffrn 1.831
_cod_original_sg_symbol_H-M 'P 21/n'
_cod_database_code 4000580

loop_
_symmetry_equiv_pos_as_xyz
'x, y, z'
'-x+1/2, y+1/2, -z+1/2'
'-x, -y, -z'
'x-1/2, -y-1/2, z-1/2'

loop_
_atom_site_label
_atom_site_type_symbol
_atom_site_fract_x
_atom_site_fract_y
_atom_site_fract_z
_atom_site_U_iso_or_equiv
_atom_site_thermal_displace_type
_atom_site_occupancy
_atom_site_calc_flag
_atom_site_refinement_flags
_atom_site_disorder_group
In1 In 0.44020(2) 0.366853(15) 0.097171(13) 0.02054(7) Uani 1 d . .
In2 In 0.56010(2) 0.371242(14) -0.107319(13) 0.02024(7) Uani 1 d . .
N1 N 0.5944(2) 0.3934(2) 0.1799(2) 0.0291(7) Uani 1 d . .
N2 N 0.4135(2) 0.3593(2) 0.2279(2) 0.0268(6) Uani 1 d . .
N3 N 0.3953(2) 0.3627(2) -0.1838(2) 0.0285(7) Uani 1 d . .
N4 N 0.5679(2) 0.4135(2) -0.2362(2) 0.0280(7) Uani 1 d . .
O1 O 0.4946(3) 0.3365(2) -0.0072(2) 0.0298(6) Uani 1 d . .
O2 O 0.2760(2) 0.3587(2) 0.0710(2) 0.0375(7) Uani 1 d . .
O3 O 0.2548(2) 0.4504(2) -0.0305(2) 0.0429(7) Uani 1 d . .
O4 O 0.4579(2) 0.2302(2) 0.1305(2) 0.0323(6) Uani 1 d . .
O5 O 0.4011(3) 0.1824(2) 0.0085(2) 0.0558(9) Uani 1 d . .
O6 O 0.4662(4) -0.2040(2) 0.2563(2) 0.0746(13) Uani 1 d . .
O7 O 0.5715(2) 0.2380(2) -0.1299(2) 0.0404(7) Uani 1 d . .
O8 O 0.7233(2) 0.3861(2) -0.0930(2) 0.0423(7) Uani 1 d . .
O9 O 0.7371(2) 0.3118(3) 0.0182(2) 0.0637(10) Uani 1 d . .
O10 O 0.5519(2) 0.5005(2) -0.0692(2) 0.0354(6) Uani 1 d . .
C1 C 0.2198(3) 0.4016(2) 0.0141(2) 0.0286(8) Uani 1 d . .
C2 C 0.1053(3) 0.3882(2) 0.0046(2) 0.0294(8) Uani 1 d . .
C3 C 0.0424(3) 0.4188(3) -0.0634(2) 0.0334(9) Uani 1 d . .
C4 C 0.0600(3) 0.3475(3) 0.0616(2) 0.0330(9) Uani 1 d . .
C5 C 0.4266(3) 0.1708(2) 0.0801(2) 0.0277(8) Uani 1 d . .
C6 C 0.4267(3) 0.0796(2) 0.1116(2) 0.0260(8) Uani 1 d . .
C7 C 0.4078(3) 0.0135(2) 0.0568(2) 0.0341(9) Uani 1 d . .
C8 C 0.4128(3) -0.0718(2) 0.0820(2) 0.0348(9) Uani 1 d . .
C9 C 0.4347(3) -0.0918(2) 0.1620(2) 0.0253(7) Uani 1 d . .
C10 C 0.4498(3) -0.0246(2) 0.2170(2) 0.0297(8) Uani 1 d . .
C11 C 0.4467(3) 0.0614(2) 0.1914(2) 0.0306(8) Uani 1 d . .
C12 C 0.4460(3) -0.1856(2) 0.1879(2) 0.0288(8) Uani 1 d . .
C13 C 0.6809(4) 0.4154(3) 0.1556(3) 0.0453(11) Uani 1 d . .
C14 C 0.7741(4) 0.4245(4) 0.2080(4) 0.063(2) Uani 1 d . .
C15 C 0.7782(4) 0.4109(4) 0.2863(3) 0.0571(14) Uani 1 d . .
C16 C 0.6878(4) 0.3872(3) 0.3138(2) 0.0412(10) Uani 1 d . .
C17 C 0.6853(5) 0.3657(3) 0.3947(3) 0.0547(14) Uani 1 d . .
C18 C 0.5983(5) 0.3401(3) 0.4170(3) 0.0546(13) Uani 1 d . .
C19 C 0.5021(4) 0.3369(3) 0.3621(2) 0.0405(10) Uani 1 d . .
C20 C 0.4083(4) 0.3109(3) 0.3824(3) 0.0527(13) Uani 1 d . .
C21 C 0.3203(4) 0.3096(3) 0.3262(3) 0.0505(12) Uani 1 d . .
C22 C 0.3257(4) 0.3348(3) 0.2493(3) 0.0408(10) Uani 1 d . .
C23 C 0.5011(3) 0.3586(2) 0.2829(2) 0.0268(7) Uani 1 d . .
C24 C 0.5962(3) 0.3811(2) 0.2576(2) 0.0273(8) Uani 1 d . .
C25 C 0.7754(3) 0.3530(3) -0.0299(3) 0.0390(10) Uani 1 d . .
C26 C 0.8908(3) 0.3681(3) -0.0171(2) 0.0333(8) Uani 1 d . .
C27 C 0.9541(3) 0.3384(3) 0.0515(2) 0.0351(9) Uani 1 d . .
C28 C 0.9368(3) 0.4085(3) -0.0734(3) 0.0369(10) Uani 1 d . .
C29 C 0.3118(3) 0.3364(3) -0.1576(3) 0.0390(10) Uani 1 d . .
C30 C 0.2169(4) 0.3240(3) -0.2076(4) 0.0518(13) Uani 1 d . .
C31 C 0.2095(4) 0.3368(3) -0.2861(4) 0.060(2) Uani 1 d . .
C32 C 0.2961(4) 0.3634(3) -0.3165(3) 0.0454(11) Uani 1 d . .
C33 C 0.2948(5) 0.3783(3) -0.3992(3) 0.063(2) Uani 1 d . .
C34 C 0.3785(6) 0.4043(4) -0.4237(3) 0.070(2) Uani 1 d . .
C35 C 0.4761(4) 0.4188(3) -0.3709(2) 0.0464(11) Uani 1 d . .
C36 C 0.5681(5) 0.4431(4) -0.3946(3) 0.061(2) Uani 1 d . .
C37 C 0.6574(5) 0.4534(4) -0.3404(3) 0.0573(14) Uani 1 d . .
C38 C 0.6530(4) 0.4369(3) -0.2611(3) 0.0449(11) Uani 1 d . .
C39 C 0.4806(3) 0.4038(2) -0.2896(2) 0.0303(8) Uani 1 d . .
C40 C 0.3884(3) 0.3764(2) -0.2623(2) 0.0308(8) Uani 1 d . .
H4 H 0.0961(30) 0.3255(24) 0.1019(23) 0.024(10) Uiso 1 d . .
H11 H 0.4525(27) 0.1027(24) 0.2275(20) 0.019(9) Uiso 1 d . .
H10 H 0.4621(27) -0.0386(22) 0.2711(21) 0.021(9) Uiso 1 d . .
H18 H 0.5968(31) 0.3182(26) 0.4700(25) 0.042(12) Uiso 1 d . .
H8 H 0.4019(31) -0.1169(25) 0.0435(23) 0.034(11) Uiso 1 d . .
H3 H 0.0714(31) 0.4524(28) -0.0989(23) 0.038(12) Uiso 1 d . .
H28 H 0.9058(35) 0.4239(28) -0.1117(26) 0.039(13) Uiso 1 d . .
H15 H 0.8454(42) 0.4194(34) 0.3264(31) 0.073(16) Uiso 1 d . .
H14 H 0.8299(37) 0.4323(28) 0.1901(26) 0.047(14) Uiso 1 d . .
H10 H 0.6021(58) 0.4966(44) -0.0269(48) 0.129(30) Uiso 1 d . .
H21 H 0.2638(38) 0.2888(29) 0.3396(27) 0.053(14) Uiso 1 d . .
H22 H 0.2706(32) 0.3284(26) 0.2074(24) 0.036(11) Uiso 1 d . .
H100 H 0.4874(40) 0.2983(30) -0.0130(29) 0.048(18) Uiso 1 d . .
H17 H 0.7412(53) 0.3671(39) 0.4321(38) 0.102(23) Uiso 1 d . .
H38 H 0.7054(34) 0.4493(27) -0.2229(25) 0.037(12) Uiso 1 d . .
H37 H 0.7207(38) 0.4747(28) -0.3576(28) 0.052(14) Uiso 1 d . .
H29 H 0.3190(32) 0.3212(27) -0.1090(24) 0.039(13) Uiso 1 d . .
H13 H 0.6718(34) 0.4243(29) 0.1059(26) 0.045(14) Uiso 1 d . .
H20 H 0.4032(38) 0.2992(33) 0.4312(30) 0.068(16) Uiso 1 d . .
H31 H 0.1532(40) 0.3241(34) -0.3187(30) 0.065(16) Uiso 1 d . .
H7 H 0.3971(31) 0.0248(24) 0.0063(26) 0.032(11) Uiso 1 d . .
H27 H 0.9266(31) 0.3061(27) 0.0871(24) 0.040(12) Uiso 1 d . .
H30 H 0.1630(40) 0.3076(32) -0.1847(29) 0.065(16) Uiso 1 d . .
H34 H 0.3771(44) 0.4200(35) -0.4712(34) 0.074(18) Uiso 1 d . .
H36 H 0.5694(46) 0.4441(41) -0.4478(37) 0.097(21) Uiso 1 d . .
